data_7047453
loop_
_publ_author_name
'Zouzou, Amina'
'Beghidja, Adel'
'Long, J\'er\^ome'
'Beghidja, Chahrazed'
'G\'andara, Felipe'
'Guari, Yannick'
'Larionova, Joulia'

_publ_section_title
;
 Synthesis, structure and magnetic investigations of dinuclear lanthanide
 complexes based on 2-ethoxycinnamate.
;
_journal_issue 38
_journal_name_full 'Dalton transactions (Cambridge, England : 2003)'
_journal_page_first 13647
_journal_page_last 13656
_journal_paper_doi 10.1039/c8dt03020k
_journal_volume 47
_journal_year 2018
_chemical_formula_moiety 'C36 H42 N O11 Tb'
_chemical_formula_sum 'C36 H42 N O11 Tb'
_chemical_formula_weight 823.62
_space_group_crystal_system triclinic
_space_group_IT_number 2
_space_group_name_Hall '-P 1'
_space_group_name_H-M_alt 'P -1'
_symmetry_space_group_name_Hall '-P 1'
_symmetry_space_group_name_H-M 'P -1'
_atom_sites_solution_hydrogens mixed
_atom_sites_solution_primary direct
_audit_update_record
;
2018-06-21 deposited with the CCDC.
2018-09-05 downloaded from the CCDC.
;
_cell_angle_alpha 60.453(2)
_cell_angle_beta 74.399(2)
_cell_angle_gamma 89.018(2)
_cell_formula_units_Z 2
_cell_length_a 9.0353(3)
_cell_length_b 15.2780(6)
_cell_length_c 15.3738(6)
_cell_measurement_reflns_used 9859
_cell_measurement_temperature 173.0
_cell_measurement_theta_max 64.710
_cell_measurement_theta_min 3.357
_cell_volume 1761.24(12)
_computing_cell_refinement 'SAINT v8.37A (Bruker, 2015)'
_computing_data_reduction 'SAINT v8.37A (Bruker, 2015)'
_computing_molecular_graphics 'Olex2 (Dolomanov et al., 2009)'
_computing_publication_material 'Olex2 (Dolomanov et al., 2009)'
_computing_structure_refinement 'ShelXL (Sheldrick, 2015)'
_computing_structure_solution 'SIR2004 (Burla et al.,  2007)'
_diffrn_ambient_temperature 173.0
_diffrn_detector_area_resol_mean 8
_diffrn_measured_fraction_theta_full 0.976
_diffrn_measured_fraction_theta_max 0.976
_diffrn_measurement_device_type 'Bruker APEX-II CCD'
_diffrn_measurement_method '\f and \w scans'
_diffrn_radiation_monochromator graphite
_diffrn_radiation_type CuK\a
_diffrn_radiation_wavelength 1.54178
_diffrn_reflns_av_R_equivalents 0.0639
_diffrn_reflns_av_unetI/netI 0.0434
_diffrn_reflns_Laue_measured_fraction_full 0.976
_diffrn_reflns_Laue_measured_fraction_max 0.976
_diffrn_reflns_limit_h_max 10
_diffrn_reflns_limit_h_min -10
_diffrn_reflns_limit_k_max 17
_diffrn_reflns_limit_k_min -17
_diffrn_reflns_limit_l_max 17
_diffrn_reflns_limit_l_min -18
_diffrn_reflns_number 33016
_diffrn_reflns_point_group_measured_fraction_full 0.976
_diffrn_reflns_point_group_measured_fraction_max 0.976
_diffrn_reflns_theta_full 64.704
_diffrn_reflns_theta_max 64.704
_diffrn_reflns_theta_min 3.357
_diffrn_source 'sealed tube'
_diffrn_standards_number 0
_exptl_absorpt_coefficient_mu 10.388
_exptl_absorpt_correction_T_max 1.0000
_exptl_absorpt_correction_T_min 0.7187
_exptl_absorpt_correction_type multi-scan
_exptl_absorpt_process_details
;
SADABS-2016/2 (Bruker,2016) was used for absorption correction.
wR2(int) was 0.1172 before and 0.0809 after correction.
The Ratio of minimum to maximum transmission is 0.7187.
The \l/2 correction factor is Not present.
;
_exptl_crystal_colour colourless
_exptl_crystal_colour_primary colourless
_exptl_crystal_density_diffrn 1.553
_exptl_crystal_description prism
_exptl_crystal_F_000 836
_exptl_crystal_size_max 0.16
_exptl_crystal_size_mid 0.13
_exptl_crystal_size_min 0.12
_refine_diff_density_max 0.850
_refine_diff_density_min -0.751
_refine_diff_density_rms 0.107
_refine_ls_extinction_method none
_refine_ls_goodness_of_fit_ref 1.094
_refine_ls_hydrogen_treatment mixed
_refine_ls_matrix_type full
_refine_ls_number_parameters 504
_refine_ls_number_reflns 5799
_refine_ls_number_restraints 36
_refine_ls_restrained_S_all 1.092
_refine_ls_R_factor_all 0.0359
_refine_ls_R_factor_gt 0.0328
_refine_ls_shift/su_max 0.002
_refine_ls_shift/su_mean 0.000
_refine_ls_structure_factor_coef Fsqd
_refine_ls_weighting_details 'w=1/[\s^2^(Fo^2^)+(0.0713P)^2^] where P=(Fo^2^+2Fc^2^)/3'
_refine_ls_weighting_scheme calc
_refine_ls_wR_factor_gt 0.0975
_refine_ls_wR_factor_ref 0.1006
_reflns_Friedel_coverage 0.000
_reflns_number_gt 5399
_reflns_number_total 5799
_reflns_threshold_expression 'I > 2\s(I)'
_cod_data_source_file c8dt03020k2.cif
_cod_data_source_block em7
_cod_depositor_comments 'Adding full bibliography for 7047449--7047454.cif.'
_cod_database_code 7047453
_shelx_shelxl_version_number 2017/1
_shelx_space_group_comment
;
The symmetry employed for this shelxl refinement is uniquely defined
by the following loop, which should always be used as a source of
symmetry information in preference to the above space-group names.
They are only intended as comments.
;
_shelx_estimated_absorpt_t_max 0.369
_shelx_estimated_absorpt_t_min 0.287
_olex2_refinement_description
;
1. Fixed Uiso
 At 1.2 times of:
  All C(H) groups, All C(H,H) groups
 At 1.5 times of:
  All C(H,H,H) groups, All O(H,H) groups
2. Uiso/Uaniso restraints and constraints
Uanis(C33B) = Uanis(C33A)
Uanis(C32A) = Uanis(C32B)
3. Rigid body (RIGU) restrains
 C26, C27, C28, C29, C30, C31
 with sigma for 1-2 distances of 0.004 and sigma for 1-3 distances of 0.004
4. Others
 Sof(C32A)=Sof(H32A)=Sof(H32B)=Sof(C33A)=Sof(H33A)=Sof(H33B)=Sof(H33C)=1-FVAR(1)
 Sof(C32B)=Sof(H32C)=Sof(H32D)=Sof(C33B)=Sof(H33D)=Sof(H33E)=Sof(H33F)=FVAR(1)
5.a Rotating group:
 O1W(H1WA,H1WB)
5.b Secondary CH2 refined with riding coordinates:
 C21(H21A,H21B), C32A(H32A,H32B), C32B(H32C,H32D)
5.c Aromatic/amide H refined with riding coordinates:
 C6(H6), C7(H7), C8(H8), C14(H14), C17(H17), C27(H27), C28(H28), C29(H29),
 C30(H30)
5.d Idealised Me refined as rotating group:
 C11(H11A,H11B,H11C), C22(H22A,H22B,H22C), C33A(H33A,H33B,H33C), C33B(H33D,
 H33E,H33F), C35(H35A,H35B,H35C), C36(H36A,H36B,H36C)
;
_olex2_submission_original_sample_id EM7
_olex2_submission_special_instructions 'No special instructions were received'

loop_
_space_group_symop_operation_xyz
'x, y, z'
'-x, -y, -z'

loop_
_atom_site_label
_atom_site_type_symbol
_atom_site_fract_x
_atom_site_fract_y
_atom_site_fract_z
_atom_site_U_iso_or_equiv
_atom_site_adp_type
_atom_site_occupancy
_atom_site_site_symmetry_order
_atom_site_calc_flag
_atom_site_refinement_flags_posn
_atom_site_refinement_flags_adp
_atom_site_refinement_flags_occupancy
_atom_site_disorder_assembly
_atom_site_disorder_group
Tb1 Tb 0.21271(2) 0.96847(2) 0.43698(2) 0.01741(10) Uani 1 1 d . . . . .
O1 O 0.3647(3) 0.9868(3) 0.2738(2) 0.0349(7) Uani 1 1 d . . . . .
O1W O 0.2726(3) 1.0542(2) 0.5234(2) 0.0241(6) Uani 1 1 d . . . . .
H1WA H 0.335478 1.022034 0.560717 0.036 Uiso 1 1 d GR . . . .
H1WB H 0.189046 1.051340 0.570981 0.036 Uiso 1 1 d GR . . . .
O2 O 0.4996(3) 0.9979(2) 0.3675(2) 0.0268(6) Uani 1 1 d . . . . .
O3 O 0.8112(3) 1.1189(2) -0.0226(2) 0.0300(6) Uani 1 1 d . . . . .
O4 O 0.1619(3) 0.8041(2) 0.4518(3) 0.0313(7) Uani 1 1 d . . . . .
O5 O 0.0141(3) 0.9187(2) 0.3828(2) 0.0231(6) Uani 1 1 d . . . . .
O6 O -0.0891(3) 0.5923(2) 0.3686(3) 0.0343(7) Uani 1 1 d . . . . .
O7 O -0.2456(3) 0.8500(2) 0.7009(2) 0.0322(7) Uani 1 1 d . . . . .
O8 O -0.0205(3) 0.90876(18) 0.5816(2) 0.0218(6) Uani 1 1 d . . . . .
O9 O -0.3399(7) 0.4739(4) 0.9052(5) 0.097(2) Uani 1 1 d . . . . .
O10 O 0.3010(3) 0.8484(2) 0.5785(2) 0.0303(6) Uani 1 1 d . . . . .
N1 N 0.4464(4) 0.7294(3) 0.6567(3) 0.0310(8) Uani 1 1 d . . . . .
C1 C 0.4933(4) 1.0064(3) 0.2821(3) 0.0215(8) Uani 1 1 d . . . . .
C2 C 0.6335(5) 1.0386(3) 0.1903(3) 0.0272(9) Uani 1 1 d . . . . .
H2 H 0.611(5) 1.036(3) 0.135(4) 0.019(10) Uiso 1 1 d . . . . .
C3 C 0.7741(5) 1.0630(3) 0.1901(3) 0.0261(8) Uani 1 1 d . . . . .
H3 H 0.791(5) 1.053(3) 0.253(4) 0.022(11) Uiso 1 1 d . . . . .
C4 C 0.9240(4) 1.0928(3) 0.1085(3) 0.0239(8) Uani 1 1 d . . . . .
C5 C 1.0570(5) 1.0952(3) 0.1372(4) 0.0320(10) Uani 1 1 d . . . . .
H5 H 1.034(6) 1.079(4) 0.208(5) 0.033(13) Uiso 1 1 d . . . . .
C6 C 1.2051(5) 1.1184(3) 0.0677(4) 0.0406(12) Uani 1 1 d . . . . .
H6 H 1.294144 1.118569 0.089352 0.049 Uiso 1 1 calc R . . . .
C7 C 1.2206(5) 1.1414(4) -0.0332(4) 0.0389(11) Uani 1 1 d . . . . .
H7 H 1.321137 1.157469 -0.081575 0.047 Uiso 1 1 calc R . . . .
C8 C 1.0902(5) 1.1411(3) -0.0651(4) 0.0342(10) Uani 1 1 d . . . . .
H8 H 1.102026 1.157007 -0.134811 0.041 Uiso 1 1 calc R . . . .
C9 C 0.9433(5) 1.1176(3) 0.0051(3) 0.0263(9) Uani 1 1 d . . . . .
C10 C 0.8252(6) 1.1401(4) -0.1263(4) 0.0342(10) Uani 1 1 d . . . . .
H10A H 0.867(7) 1.207(5) -0.180(5) 0.043(15) Uiso 1 1 d . . . . .
H10B H 0.893(8) 1.104(5) -0.158(6) 0.07(2) Uiso 1 1 d . . . . .
C11 C 0.6661(6) 1.1274(4) -0.1322(4) 0.0446(12) Uani 1 1 d . . . . .
H11A H 0.611813 1.060261 -0.075129 0.067 Uiso 1 1 calc GR . . . .
H11B H 0.672539 1.133367 -0.199664 0.067 Uiso 1 1 calc GR . . . .
H11C H 0.609108 1.180091 -0.125846 0.067 Uiso 1 1 calc GR . . . .
C12 C 0.0538(4) 0.8305(3) 0.4109(3) 0.0213(8) Uani 1 1 d . . . . .
C13 C -0.0304(5) 0.7560(3) 0.3993(3) 0.0258(8) Uani 1 1 d . . . . .
H13 H 0.011(5) 0.700(3) 0.411(3) 0.015(10) Uiso 1 1 d . . . . .
C14 C -0.1585(5) 0.7749(3) 0.3690(3) 0.0260(8) Uani 1 1 d . . . . .
H14 H -0.184734 0.841233 0.349386 0.031 Uiso 1 1 calc R . . . .
C15 C -0.2653(5) 0.7091(3) 0.3614(3) 0.0257(8) Uani 1 1 d . . . . .
C16 C -0.4111(5) 0.7392(4) 0.3535(4) 0.0333(10) Uani 1 1 d . . . . .
H16 H -0.429(6) 0.811(4) 0.351(4) 0.037(13) Uiso 1 1 d . . . . .
C17 C -0.5233(6) 0.6789(4) 0.3522(4) 0.0416(11) Uani 1 1 d . . . . .
H17 H -0.622209 0.699640 0.348388 0.050 Uiso 1 1 calc R . . . .
C18 C -0.4897(6) 0.5894(4) 0.3563(5) 0.0425(12) Uani 1 1 d . . . . .
H18 H -0.554(6) 0.546(4) 0.360(4) 0.036(13) Uiso 1 1 d . . . . .
C19 C -0.3445(6) 0.5589(4) 0.3603(5) 0.0408(11) Uani 1 1 d . . . . .
H19 H -0.333(5) 0.499(4) 0.363(4) 0.028(12) Uiso 1 1 d . . . . .
C20 C -0.2332(5) 0.6179(3) 0.3640(3) 0.0277(9) Uani 1 1 d . . . . .
C21 C -0.0459(6) 0.5051(4) 0.3605(5) 0.0432(12) Uani 1 1 d . . . . .
H21A H -0.060378 0.511149 0.296247 0.052 Uiso 1 1 calc R . . . .
H21B H -0.110158 0.442363 0.421950 0.052 Uiso 1 1 calc R . . . .
C22 C 0.1219(6) 0.5024(4) 0.3563(5) 0.0472(13) Uani 1 1 d . . . . .
H22A H 0.184087 0.564513 0.294474 0.071 Uiso 1 1 calc GR . . . .
H22B H 0.156551 0.443176 0.352007 0.071 Uiso 1 1 calc GR . . . .
H22C H 0.134608 0.497887 0.419670 0.071 Uiso 1 1 calc GR . . . .
C23 C -0.1132(4) 0.8352(3) 0.6641(3) 0.0213(8) Uani 1 1 d . . . . .
C24 C -0.0577(5) 0.7359(3) 0.7133(4) 0.0293(9) Uani 1 1 d . . . . .
H24 H 0.050(7) 0.730(4) 0.685(4) 0.038(14) Uiso 1 1 d . . . . .
C25 C -0.1455(5) 0.6531(3) 0.7972(4) 0.0321(9) Uani 1 1 d . . . . .
H25 H -0.252(7) 0.659(4) 0.827(4) 0.035(13) Uiso 1 1 d . . . . .
C26 C -0.0900(6) 0.5559(3) 0.8497(4) 0.0362(10) Uani 1 1 d . U . . .
C27 C 0.0632(7) 0.5514(4) 0.8491(5) 0.0507(13) Uani 1 1 d . U . . .
H27 H 0.132948 0.612603 0.813775 0.061 Uiso 1 1 calc R . . . .
C28 C 0.1168(10) 0.4596(5) 0.8986(6) 0.0730(19) Uani 1 1 d . U . . .
H28 H 0.222984 0.457668 0.895957 0.088 Uiso 1 1 calc R . . . .
C29 C 0.0152(12) 0.3710(4) 0.9519(6) 0.082(2) Uani 1 1 d . U . . .
H29 H 0.051848 0.307786 0.986564 0.099 Uiso 1 1 calc R . . . .
C30 C -0.1393(12) 0.3725(4) 0.9557(6) 0.081(2) Uani 1 1 d . U . . .
H30 H -0.208267 0.310754 0.992631 0.097 Uiso 1 1 calc R . . . .
C31 C -0.1932(9) 0.4645(4) 0.9055(5) 0.0605(16) Uani 1 1 d . U . . .
C32A C -0.402(2) 0.3604(15) 0.9521(16) 0.065(3) Uani 0.367(10) 1 d . . P A 1
H32A H -0.347126 0.332591 0.908024 0.078 Uiso 0.367(10) 1 calc R . P A 1
H32B H -0.397881 0.317013 1.024772 0.078 Uiso 0.367(10) 1 calc R . P A 1
C32B C -0.4765(14) 0.3982(9) 0.9723(9) 0.065(3) Uani 0.633(10) 1 d . . P A 2
H32C H -0.464193 0.348955 1.041401 0.078 Uiso 0.633(10) 1 calc R . P A 2
H32D H -0.571220 0.429922 0.982393 0.078 Uiso 0.633(10) 1 calc R . P A 2
C33A C -0.556(3) 0.375(2) 0.947(2) 0.090(4) Uani 0.367(10) 1 d . . P A 1
H33A H -0.561481 0.390095 0.878525 0.134 Uiso 0.367(10) 1 calc GR . P A 1
H33B H -0.586416 0.431111 0.958496 0.134 Uiso 0.367(10) 1 calc GR . P A 1
H33C H -0.626812 0.312474 1.002050 0.134 Uiso 0.367(10) 1 calc GR . P A 1
C33B C -0.4794(17) 0.3510(13) 0.9108(13) 0.090(4) Uani 0.633(10) 1 d . . P A 2
H33D H -0.506473 0.398916 0.847608 0.134 Uiso 0.633(10) 1 calc GR . P A 2
H33E H -0.556750 0.290004 0.952504 0.134 Uiso 0.633(10) 1 calc GR . P A 2
H33F H -0.376850 0.332203 0.890783 0.134 Uiso 0.633(10) 1 calc GR . P A 2
C34 C 0.3919(5) 0.7867(3) 0.5791(4) 0.0300(9) Uani 1 1 d . . . . .
H34 H 0.431(6) 0.772(4) 0.517(5) 0.041(14) Uiso 1 1 d . . . . .
C35 C 0.4102(6) 0.7377(4) 0.7505(4) 0.0400(11) Uani 1 1 d . . . . .
H35A H 0.499180 0.775585 0.747920 0.060 Uiso 1 1 calc GR . . . .
H35B H 0.387432 0.669510 0.812705 0.060 Uiso 1 1 calc GR . . . .
H35C H 0.319592 0.773380 0.753903 0.060 Uiso 1 1 calc GR . . . .
C36 C 0.5653(7) 0.6665(5) 0.6459(5) 0.0547(14) Uani 1 1 d . . . . .
H36A H 0.567538 0.657712 0.586586 0.082 Uiso 1 1 calc GR . . . .
H36B H 0.541494 0.599886 0.710268 0.082 Uiso 1 1 calc GR . . . .
H36C H 0.666801 0.699562 0.633634 0.082 Uiso 1 1 calc GR . . . .

loop_
_atom_site_aniso_label
_atom_site_aniso_U_11
_atom_site_aniso_U_22
_atom_site_aniso_U_33
_atom_site_aniso_U_23
_atom_site_aniso_U_13
_atom_site_aniso_U_12
Tb1 0.01690(14) 0.01883(14) 0.01498(15) -0.00755(10) -0.00468(9) 0.00346(8)
O1 0.0257(15) 0.0556(19) 0.0297(18) -0.0288(16) -0.0026(12) -0.0028(13)
O1W 0.0244(13) 0.0309(14) 0.0242(15) -0.0177(12) -0.0106(11) 0.0091(11)
O2 0.0195(13) 0.0410(16) 0.0193(16) -0.0156(13) -0.0045(11) 0.0055(11)
O3 0.0279(14) 0.0425(17) 0.0158(15) -0.0131(13) -0.0044(11) 0.0034(12)
O4 0.0350(16) 0.0285(15) 0.0383(19) -0.0200(14) -0.0170(14) 0.0100(12)
O5 0.0243(13) 0.0228(13) 0.0256(15) -0.0142(12) -0.0088(11) 0.0043(10)
O6 0.0336(16) 0.0358(16) 0.053(2) -0.0330(16) -0.0209(14) 0.0125(13)
O7 0.0230(15) 0.0295(15) 0.0252(16) -0.0030(12) -0.0015(12) 0.0034(11)
O8 0.0244(14) 0.0159(12) 0.0191(15) -0.0051(11) -0.0051(11) 0.0039(10)
O9 0.080(4) 0.060(3) 0.096(4) -0.001(3) -0.019(3) -0.043(3)
O10 0.0281(15) 0.0281(14) 0.0294(17) -0.0096(13) -0.0111(12) 0.0058(12)
N1 0.0317(18) 0.0242(17) 0.030(2) -0.0076(15) -0.0120(15) 0.0064(14)
C1 0.024(2) 0.0210(18) 0.019(2) -0.0104(16) -0.0047(15) 0.0038(14)
C2 0.030(2) 0.028(2) 0.022(2) -0.0127(18) -0.0039(17) 0.0018(16)
C3 0.031(2) 0.0240(19) 0.019(2) -0.0086(16) -0.0073(17) 0.0076(16)
C4 0.0244(19) 0.0160(17) 0.019(2) -0.0020(15) -0.0029(15) 0.0012(14)
C5 0.032(2) 0.024(2) 0.032(3) -0.0062(18) -0.0143(19) 0.0034(16)
C6 0.025(2) 0.031(2) 0.048(3) -0.007(2) -0.011(2) 0.0002(17)
C7 0.024(2) 0.037(2) 0.038(3) -0.011(2) 0.0023(18) -0.0004(17)
C8 0.028(2) 0.034(2) 0.028(2) -0.0127(19) 0.0033(18) 0.0009(17)
C9 0.0223(19) 0.0187(18) 0.028(2) -0.0071(16) -0.0023(16) 0.0000(14)
C10 0.044(3) 0.036(2) 0.021(2) -0.014(2) -0.0080(19) 0.007(2)
C11 0.050(3) 0.059(3) 0.035(3) -0.026(3) -0.023(2) 0.015(2)
C12 0.0200(18) 0.0252(19) 0.019(2) -0.0122(16) -0.0043(15) 0.0052(14)
C13 0.035(2) 0.020(2) 0.021(2) -0.0099(17) -0.0084(17) 0.0058(16)
C14 0.031(2) 0.0235(19) 0.026(2) -0.0154(17) -0.0068(17) 0.0049(16)
C15 0.030(2) 0.026(2) 0.020(2) -0.0100(17) -0.0080(16) 0.0024(16)
C16 0.035(2) 0.037(2) 0.027(2) -0.015(2) -0.0121(18) 0.0087(18)
C17 0.035(2) 0.049(3) 0.043(3) -0.021(2) -0.021(2) 0.014(2)
C18 0.038(3) 0.045(3) 0.053(3) -0.027(2) -0.022(2) -0.001(2)
C19 0.036(3) 0.042(3) 0.056(3) -0.031(2) -0.016(2) 0.005(2)
C20 0.027(2) 0.034(2) 0.029(2) -0.0191(19) -0.0126(17) 0.0067(17)
C21 0.047(3) 0.042(3) 0.064(4) -0.040(3) -0.024(2) 0.018(2)
C22 0.044(3) 0.056(3) 0.062(4) -0.041(3) -0.024(3) 0.023(2)
C23 0.0226(19) 0.0261(19) 0.012(2) -0.0079(16) -0.0039(15) 0.0034(15)
C24 0.034(2) 0.0194(19) 0.025(2) -0.0050(17) -0.0080(18) 0.0014(16)
C25 0.035(2) 0.026(2) 0.029(2) -0.0109(19) -0.0048(18) -0.0018(17)
C26 0.053(3) 0.019(2) 0.029(3) -0.0089(18) -0.008(2) -0.0037(18)
C27 0.068(3) 0.028(2) 0.051(3) -0.012(2) -0.026(3) 0.009(2)
C28 0.110(5) 0.046(3) 0.067(5) -0.022(3) -0.047(4) 0.033(3)
C29 0.163(6) 0.023(3) 0.053(4) -0.010(3) -0.038(5) 0.023(3)
C30 0.140(6) 0.023(3) 0.063(5) -0.008(3) -0.033(5) -0.006(3)
C31 0.097(5) 0.023(2) 0.038(3) -0.005(2) -0.008(3) -0.016(2)
C32A 0.065(7) 0.061(6) 0.051(6) -0.022(4) 0.000(5) -0.020(5)
C32B 0.065(7) 0.061(6) 0.051(6) -0.022(4) 0.000(5) -0.020(5)
C33A 0.077(9) 0.112(10) 0.104(11) -0.071(8) -0.029(8) 0.006(7)
C33B 0.077(9) 0.112(10) 0.104(11) -0.071(8) -0.029(8) 0.006(7)
C34 0.025(2) 0.032(2) 0.026(2) -0.0112(19) -0.0033(17) 0.0021(17)
C35 0.050(3) 0.036(2) 0.036(3) -0.015(2) -0.023(2) 0.004(2)
C36 0.055(3) 0.053(3) 0.060(4) -0.028(3) -0.026(3) 0.033(3)

loop_
_atom_type_symbol
_atom_type_description
_atom_type_scat_dispersion_real
_atom_type_scat_dispersion_imag
_atom_type_scat_source
C C 0.0181 0.0091 'International Tables Vol C Tables 4.2.6.8 and 6.1.1.4'
H H 0.0000 0.0000 'International Tables Vol C Tables 4.2.6.8 and 6.1.1.4'
N N 0.0311 0.0180 'International Tables Vol C Tables 4.2.6.8 and 6.1.1.4'
O O 0.0492 0.0322 'International Tables Vol C Tables 4.2.6.8 and 6.1.1.4'
Tb Tb -9.1472 9.1891 'International Tables Vol C Tables 4.2.6.8 and 6.1.1.4'

loop_
_geom_angle_atom_site_label_1
_geom_angle_atom_site_label_2
_geom_angle_atom_site_label_3
_geom_angle
_geom_angle_site_symmetry_1
_geom_angle_site_symmetry_3
O1 Tb1 O1W 127.02(10) . .
O1 Tb1 O2 53.31(10) . .
O1 Tb1 O4 74.50(11) . .
O1 Tb1 O5 79.01(9) . .
O1 Tb1 O7 71.70(11) . 2_576
O1 Tb1 O8 113.68(10) . 2_576
O1 Tb1 O8 152.20(10) . .
O1 Tb1 C23 92.69(11) . 2_576
O1W Tb1 O2 80.33(9) . .
O1W Tb1 O4 145.47(10) . .
O1W Tb1 O5 146.01(9) . .
O1W Tb1 O7 78.02(10) . 2_576
O1W Tb1 O8 75.71(9) . 2_576
O1W Tb1 C23 75.07(10) . 2_576
O2 Tb1 O7 81.48(9) . 2_576
O2 Tb1 O8 130.69(9) . 2_576
O2 Tb1 C23 105.84(10) . 2_576
O4 Tb1 O2 99.60(10) . .
O4 Tb1 O7 136.41(11) . 2_576
O4 Tb1 O8 124.08(9) . 2_576
O4 Tb1 C23 135.96(11) . 2_576
O5 Tb1 O2 131.37(9) . .
O5 Tb1 O4 53.39(9) . .
O5 Tb1 O7 93.32(10) . 2_576
O5 Tb1 O8 73.27(9) . 2_576
O5 Tb1 C23 83.08(10) . 2_576
O7 Tb1 O8 51.84(9) 2_576 2_576
O7 Tb1 C23 25.58(10) 2_576 2_576
O8 Tb1 O1W 80.41(9) . .
O8 Tb1 O2 150.48(9) . .
O8 Tb1 O4 84.11(10) . .
O8 Tb1 O5 73.98(9) . .
O8 Tb1 O7 115.88(9) . 2_576
O8 Tb1 O8 64.50(10) . 2_576
O8 Tb1 C23 26.26(10) 2_576 2_576
O8 Tb1 C23 90.49(9) . 2_576
O10 Tb1 O1 111.41(11) . .
O10 Tb1 O1W 72.65(10) . .
O10 Tb1 O2 74.49(10) . .
O10 Tb1 O4 74.12(10) . .
O10 Tb1 O5 122.10(9) . .
O10 Tb1 O7 144.58(10) . 2_576
O10 Tb1 O8 134.47(10) . 2_576
O10 Tb1 O8 78.52(9) . .
O10 Tb1 C23 147.18(11) . 2_576
C1 O1 Tb1 95.3(2) . .
Tb1 O1W H1WA 111.1 . .
Tb1 O1W H1WB 111.1 . .
H1WA O1W H1WB 103.0 . .
C1 O2 Tb1 91.1(2) . .
C9 O3 C10 118.8(3) . .
C12 O4 Tb1 93.2(2) . .
C12 O5 Tb1 93.0(2) . .
C20 O6 C21 118.4(3) . .
C23 O7 Tb1 95.2(2) . 2_576
Tb1 O8 Tb1 115.50(10) . 2_576
C23 O8 Tb1 93.7(2) . 2_576
C23 O8 Tb1 149.6(2) . .
C31 O9 C32A 99.0(10) . .
C31 O9 C32B 128.2(7) . .
C34 O10 Tb1 128.3(3) . .
C34 N1 C35 121.4(4) . .
C34 N1 C36 120.9(4) . .
C35 N1 C36 117.0(4) . .
O1 C1 O2 119.6(3) . .
O1 C1 C2 117.9(4) . .
O2 C1 C2 122.4(4) . .
C1 C2 H2 112(3) . .
C3 C2 C1 122.8(4) . .
C3 C2 H2 125(3) . .
C2 C3 H3 120(3) . .
C2 C3 C4 129.9(4) . .
C4 C3 H3 109(3) . .
C5 C4 C3 117.1(4) . .
C5 C4 C9 117.8(4) . .
C9 C4 C3 125.1(4) . .
C4 C5 H5 113(3) . .
C6 C5 C4 122.1(5) . .
C6 C5 H5 125(3) . .
C5 C6 H6 120.6 . .
C7 C6 C5 118.8(4) . .
C7 C6 H6 120.6 . .
C6 C7 H7 119.7 . .
C6 C7 C8 120.7(4) . .
C8 C7 H7 119.7 . .
C7 C8 H8 120.1 . .
C9 C8 C7 119.9(5) . .
C9 C8 H8 120.0 . .
O3 C9 C4 116.9(3) . .
O3 C9 C8 122.4(4) . .
C8 C9 C4 120.7(4) . .
O3 C10 H10A 116(4) . .
O3 C10 H10B 122(4) . .
O3 C10 C11 107.6(4) . .
H10A C10 H10B 97(5) . .
C11 C10 H10A 104(4) . .
C11 C10 H10B 108(4) . .
C10 C11 H11A 109.5 . .
C10 C11 H11B 109.5 . .
C10 C11 H11C 109.5 . .
H11A C11 H11B 109.5 . .
H11A C11 H11C 109.5 . .
H11B C11 H11C 109.5 . .
O4 C12 O5 120.5(3) . .
O4 C12 C13 118.8(3) . .
O5 C12 C13 120.7(3) . .
C12 C13 H13 116(3) . .
C14 C13 C12 121.5(4) . .
C14 C13 H13 122(3) . .
C13 C14 H14 114.9 . .
C13 C14 C15 130.1(4) . .
C15 C14 H14 114.9 . .
C16 C15 C14 117.2(4) . .
C20 C15 C14 124.7(4) . .
C20 C15 C16 118.1(4) . .
C15 C16 H16 115(3) . .
C17 C16 C15 121.3(4) . .
C17 C16 H16 124(3) . .
C16 C17 H17 120.3 . .
C18 C17 C16 119.4(4) . .
C18 C17 H17 120.3 . .
C17 C18 H18 125(4) . .
C17 C18 C19 120.9(5) . .
C19 C18 H18 114(4) . .
C18 C19 H19 115(3) . .
C18 C19 C20 119.8(5) . .
C20 C19 H19 126(3) . .
O6 C20 C15 116.7(4) . .
O6 C20 C19 122.9(4) . .
C19 C20 C15 120.4(4) . .
O6 C21 H21A 110.5 . .
O6 C21 H21B 110.5 . .
O6 C21 C22 106.4(4) . .
H21A C21 H21B 108.6 . .
C22 C21 H21A 110.5 . .
C22 C21 H21B 110.5 . .
C21 C22 H22A 109.5 . .
C21 C22 H22B 109.5 . .
C21 C22 H22C 109.5 . .
H22A C22 H22B 109.5 . .
H22A C22 H22C 109.5 . .
H22B C22 H22C 109.5 . .
O7 C23 O8 119.2(3) . .
O7 C23 C24 122.5(4) . .
O8 C23 C24 118.2(3) . .
C23 C24 H24 119(3) . .
C25 C24 C23 123.5(4) . .
C25 C24 H24 117(3) . .
C24 C25 H25 118(3) . .
C24 C25 C26 124.1(4) . .
C26 C25 H25 118(3) . .
C27 C26 C25 120.9(4) . .
C27 C26 C31 118.6(5) . .
C31 C26 C25 120.5(5) . .
C26 C27 H27 119.4 . .
C28 C27 C26 121.3(6) . .
C28 C27 H27 119.4 . .
C27 C28 H28 120.3 . .
C29 C28 C27 119.5(8) . .
C29 C28 H28 120.3 . .
C28 C29 H29 119.5 . .
C28 C29 C30 121.0(6) . .
C30 C29 H29 119.5 . .
C29 C30 H30 120.2 . .
C29 C30 C31 119.7(6) . .
C31 C30 H30 120.2 . .
O9 C31 C26 115.8(6) . .
O9 C31 C30 124.2(6) . .
C30 C31 C26 120.0(7) . .
O9 C32A H32A 112.4 . .
O9 C32A H32B 112.4 . .
H32A C32A H32B 109.9 . .
C33A C32A O9 97.0(18) . .
C33A C32A H32A 112.4 . .
C33A C32A H32B 112.4 . .
O9 C32B H32C 111.7 . .
O9 C32B H32D 111.7 . .
H32C C32B H32D 109.4 . .
C33B C32B O9 100.6(10) . .
C33B C32B H32C 111.7 . .
C33B C32B H32D 111.7 . .
C32A C33A H33A 109.5 . .
C32A C33A H33B 109.5 . .
C32A C33A H33C 109.5 . .
H33A C33A H33B 109.5 . .
H33A C33A H33C 109.5 . .
H33B C33A H33C 109.5 . .
C32B C33B H33D 109.5 . .
C32B C33B H33E 109.5 . .
C32B C33B H33F 109.5 . .
H33D C33B H33E 109.5 . .
H33D C33B H33F 109.5 . .
H33E C33B H33F 109.5 . .
O10 C34 N1 125.0(4) . .
O10 C34 H34 123(3) . .
N1 C34 H34 112(3) . .
N1 C35 H35A 109.5 . .
N1 C35 H35B 109.5 . .
N1 C35 H35C 109.5 . .
H35A C35 H35B 109.5 . .
H35A C35 H35C 109.5 . .
H35B C35 H35C 109.5 . .
N1 C36 H36A 109.5 . .
N1 C36 H36B 109.5 . .
N1 C36 H36C 109.5 . .
H36A C36 H36B 109.5 . .
H36A C36 H36C 109.5 . .
H36B C36 H36C 109.5 . .

loop_
_geom_bond_atom_site_label_1
_geom_bond_atom_site_label_2
_geom_bond_distance
_geom_bond_site_symmetry_2
Tb1 O1 2.393(3) .
Tb1 O1W 2.428(3) .
Tb1 O2 2.478(3) .
Tb1 O4 2.448(3) .
Tb1 O5 2.442(3) .
Tb1 O7 2.483(3) 2_576
Tb1 O8 2.400(3) .
Tb1 O8 2.499(2) 2_576
Tb1 O10 2.384(3) .
Tb1 C23 2.878(4) 2_576
O1 C1 1.259(5) .
O1W H1WA 0.8836 .
O1W H1WB 0.8836 .
O2 C1 1.270(5) .
O3 C9 1.368(5) .
O3 C10 1.430(6) .
O4 C12 1.257(5) .
O5 C12 1.274(5) .
O6 C20 1.363(5) .
O6 C21 1.435(5) .
O7 C23 1.248(5) .
O8 C23 1.276(5) .
O9 C31 1.332(10) .
O9 C32A 1.558(19) .
O9 C32B 1.454(11) .
O10 C34 1.237(5) .
N1 C34 1.304(6) .
N1 C35 1.458(6) .
N1 C36 1.461(6) .
C1 C2 1.488(6) .
C2 H2 0.94(5) .
C2 C3 1.329(6) .
C3 H3 0.96(5) .
C3 C4 1.469(6) .
C4 C5 1.393(6) .
C4 C9 1.400(6) .
C5 H5 0.96(6) .
C5 C6 1.390(7) .
C6 H6 0.9500 .
C6 C7 1.378(8) .
C7 H7 0.9500 .
C7 C8 1.392(7) .
C8 H8 0.9500 .
C8 C9 1.386(6) .
C10 H10A 0.94(6) .
C10 H10B 1.01(8) .
C10 C11 1.487(7) .
C11 H11A 0.9800 .
C11 H11B 0.9800 .
C11 H11C 0.9800 .
C12 C13 1.487(6) .
C13 H13 0.88(5) .
C13 C14 1.336(6) .
C14 H14 0.9500 .
C14 C15 1.473(6) .
C15 C16 1.404(6) .
C15 C20 1.401(6) .
C16 H16 1.09(5) .
C16 C17 1.393(7) .
C17 H17 0.9500 .
C17 C18 1.369(8) .
C18 H18 0.86(6) .
C18 C19 1.392(7) .
C19 H19 0.90(5) .
C19 C20 1.394(6) .
C21 H21A 0.9900 .
C21 H21B 0.9900 .
C21 C22 1.501(7) .
C22 H22A 0.9800 .
C22 H22B 0.9800 .
C22 H22C 0.9800 .
C23 C24 1.473(6) .
C24 H24 0.98(6) .
C24 C25 1.330(6) .
C25 H25 0.97(6) .
C25 C26 1.455(7) .
C26 C27 1.383(8) .
C26 C31 1.411(7) .
C27 H27 0.9500 .
C27 C28 1.379(8) .
C28 H28 0.9500 .
C28 C29 1.375(11) .
C29 H29 0.9500 .
C29 C30 1.382(13) .
C30 H30 0.9500 .
C30 C31 1.383(10) .
C32A H32A 0.9900 .
C32A H32B 0.9900 .
C32A C33A 1.42(4) .
C32B H32C 0.9900 .
C32B H32D 0.9900 .
C32B C33B 1.448(19) .
C33A H33A 0.9800 .
C33A H33B 0.9800 .
C33A H33C 0.9800 .
C33B H33D 0.9800 .
C33B H33E 0.9800 .
C33B H33F 0.9800 .
C34 H34 1.06(6) .
C35 H35A 0.9800 .
C35 H35B 0.9800 .
C35 H35C 0.9800 .
C36 H36A 0.9800 .
C36 H36B 0.9800 .
C36 H36C 0.9800 .
